data_2225601
loop_
_publ_author_name
'Datta, Amitabha'
'Chuang, Nien-Tsu'
'Sie, Ming-Han'
'Huang, Jui-Hsien'
'Lee, Hon Man'

_publ_section_title
;
 Bis{<i>N</i>'-[1-(2-pyridyl)ethylidene-\k<i>N</i>]benzohydrazidato-\k^2^<i>N</i>',<i>O</i>}nickel(II)
;
_journal_coeditor_code JH2131
_journal_issue 4
_journal_name_full 'Acta Crystallographica Section E'
_journal_page_first m359
_journal_paper_doi 10.1107/S1600536810007336
_journal_volume 66
_journal_year 2010
_chemical_formula_iupac '[Ni (C14 H12 N3 O)2]'
_chemical_formula_moiety 'C28 H24 N6 Ni O2'
_chemical_formula_sum 'C28 H24 N6 Ni O2'
_chemical_formula_weight 535.24
_chemical_name_systematic
;
Bis{<i>N</i>'-[1-(2-pyridyl)ethylidene-\k<i>N</i>]benzohydrazidato-
\k^2^<i>N</i>',<i>O</i>}nickel(II)
;
_space_group_IT_number 9
_symmetry_cell_setting monoclinic
_symmetry_space_group_name_Hall 'C -2yc'
_symmetry_space_group_name_H-M 'C 1 c 1'
_atom_sites_solution_hydrogens geom
_atom_sites_solution_primary direct
_atom_sites_solution_secondary difmap
_audit_creation_method SHELXL-97
_cell_angle_alpha 90.00
_cell_angle_beta 91.523(10)
_cell_angle_gamma 90.00
_cell_formula_units_Z 4
_cell_length_a 10.248(6)
_cell_length_b 19.692(11)
_cell_length_c 12.281(7)
_cell_measurement_reflns_used 3920
_cell_measurement_temperature 298(2)
_cell_measurement_theta_max 26.3
_cell_measurement_theta_min 2.2
_cell_volume 2477(2)
_computing_cell_refinement 'SAINT (Bruker, 2007)'
_computing_data_collection 'APEX2 (Bruker, 2007)'
_computing_data_reduction 'SAINT (Bruker, 2007)'
_computing_molecular_graphics 'SHELXTL (Sheldrick, 2008)'
_computing_publication_material 'DIAMOND (Brandenburg, 1999)'
_computing_structure_refinement 'SHELXTL (Sheldrick, 2008)'
_computing_structure_solution 'SHELXTL (Sheldrick, 2008)'
_diffrn_ambient_temperature 298(2)
_diffrn_measured_fraction_theta_full 0.970
_diffrn_measured_fraction_theta_max 0.970
_diffrn_measurement_device_type 'Bruker SMART APEXII'
_diffrn_measurement_method \w
_diffrn_radiation_monochromator graphite
_diffrn_radiation_type MoK\a
_diffrn_radiation_wavelength 0.71073
_diffrn_reflns_av_R_equivalents 0.0929
_diffrn_reflns_av_sigmaI/netI 0.0674
_diffrn_reflns_limit_h_max 10
_diffrn_reflns_limit_h_min -12
_diffrn_reflns_limit_k_max 24
_diffrn_reflns_limit_k_min -22
_diffrn_reflns_limit_l_max 13
_diffrn_reflns_limit_l_min -15
_diffrn_reflns_number 5679
_diffrn_reflns_theta_full 26.28
_diffrn_reflns_theta_max 26.28
_diffrn_reflns_theta_min 2.07
_diffrn_standards_decay_% 0
_diffrn_standards_interval_count 0
_diffrn_standards_interval_time 0
_diffrn_standards_number 0
_exptl_absorpt_coefficient_mu 0.822
_exptl_absorpt_correction_T_max 0.8209
_exptl_absorpt_correction_T_min 0.7508
_exptl_absorpt_correction_type multi-scan
_exptl_absorpt_process_details '(SADABS; Sheldrick, 1996)'
_exptl_crystal_colour brown
_exptl_crystal_density_diffrn 1.435
_exptl_crystal_density_method 'not measured'
_exptl_crystal_description parallelepiped
_exptl_crystal_F_000 1112
_exptl_crystal_size_max 0.37
_exptl_crystal_size_mid 0.33
_exptl_crystal_size_min 0.25
_refine_diff_density_max 1.053
_refine_diff_density_min -0.885
_refine_ls_abs_structure_details 'Flack (1983), 1156 Friedel pairs'
_refine_ls_abs_structure_Flack 0.00(2)
_refine_ls_extinction_method none
_refine_ls_goodness_of_fit_ref 1.039
_refine_ls_hydrogen_treatment constr
_refine_ls_matrix_type full
_refine_ls_number_parameters 336
_refine_ls_number_reflns 3600
_refine_ls_number_restraints 2
_refine_ls_restrained_S_all 1.039
_refine_ls_R_factor_all 0.0704
_refine_ls_R_factor_gt 0.0669
_refine_ls_shift/su_max 0.001
_refine_ls_shift/su_mean 0.000
_refine_ls_structure_factor_coef Fsqd
_refine_ls_weighting_details 'calc w=1/[\s^2^(Fo^2^)+(0.1528P)^2^+0.0000P] where P=(Fo^2^+2Fc^2^)/3'
_refine_ls_weighting_scheme calc
_refine_ls_wR_factor_gt 0.1791
_refine_ls_wR_factor_ref 0.1820
_reflns_number_gt 3352
_reflns_number_total 3600
_reflns_threshold_expression I>2\s
_cod_data_source_file jh2131.cif
_cod_data_source_block I
_cod_original_sg_symbol_H-M 'C c'
_cod_database_code 2225601
_cod_database_fobs_code 2225601

loop_
_symmetry_equiv_pos_as_xyz
'x, y, z'
'x, -y, z+1/2'
'x+1/2, y+1/2, z'
'x+1/2, -y+1/2, z+1/2'

loop_
_atom_site_type_symbol
_atom_site_label
_atom_site_fract_x
_atom_site_fract_y
_atom_site_fract_z
_atom_site_U_iso_or_equiv
_atom_site_adp_type
_atom_site_calc_flag
_atom_site_refinement_flags
_atom_site_occupancy
_atom_site_disorder_assembly
_atom_site_disorder_group
C C1 1.1923(7) 0.6618(3) 0.3808(6) 0.0451(14) Uani d . 1 . .
H H1 1.1942 0.6524 0.4550 0.054 Uiso calc R 1 . .
C C2 1.2836(8) 0.6300(4) 0.3159(7) 0.0561(18) Uani d . 1 . .
H H2 1.3456 0.6005 0.3460 0.067 Uiso calc R 1 . .
C C3 1.2791(7) 0.6435(4) 0.2071(7) 0.0552(18) Uani d . 1 . .
H H3 1.3385 0.6229 0.1616 0.066 Uiso calc R 1 . .
C C4 1.1860(7) 0.6880(4) 0.1640(6) 0.0467(15) Uani d . 1 . .
H H4 1.1812 0.6968 0.0896 0.056 Uiso calc R 1 . .
C C5 1.0994(6) 0.7192(3) 0.2350(5) 0.0370(12) Uani d . 1 . .
C C6 1.0010(7) 0.7708(3) 0.1986(5) 0.0404(14) Uani d . 1 . .
C C7 0.9737(8) 0.7881(4) 0.0812(5) 0.0532(17) Uani d . 1 . .
H H7A 0.9677 0.8365 0.0731 0.080 Uiso calc R 1 . .
H H7B 0.8929 0.7676 0.0575 0.080 Uiso calc R 1 . .
H H7C 1.0432 0.7712 0.0378 0.080 Uiso calc R 1 . .
C C8 0.8049(6) 0.8668(3) 0.3545(5) 0.0364(12) Uani d . 1 . .
C C9 0.7033(7) 0.9222(3) 0.3491(5) 0.0400(13) Uani d . 1 . .
C C10 0.6377(9) 0.9389(4) 0.2532(7) 0.064(2) Uani d . 1 . .
H H10 0.6593 0.9167 0.1893 0.076 Uiso calc R 1 . .
C C11 0.5411(9) 0.9875(4) 0.2496(7) 0.067(2) Uani d . 1 . .
H H11 0.4971 0.9973 0.1843 0.080 Uiso calc R 1 . .
C C12 0.5094(8) 1.0221(4) 0.3453(7) 0.0556(18) Uani d . 1 . .
H H12 0.4448 1.0553 0.3439 0.067 Uiso calc R 1 . .
C C13 0.5742(8) 1.0065(3) 0.4398(6) 0.0487(16) Uani d . 1 . .
H H13 0.5536 1.0294 0.5033 0.058 Uiso calc R 1 . .
C C14 0.6709(7) 0.9568(3) 0.4436(6) 0.0473(15) Uani d . 1 . .
H H14 0.7138 0.9466 0.5093 0.057 Uiso calc R 1 . .
C C15 1.2059(8) 0.8590(4) 0.4491(6) 0.0527(17) Uani d . 1 . .
H H15 1.1929 0.8680 0.3752 0.063 Uiso calc R 1 . .
C C16 1.3118(9) 0.8881(4) 0.5021(8) 0.063(2) Uani d . 1 . .
H H16 1.3707 0.9146 0.4646 0.076 Uiso calc R 1 . .
C C17 1.3282(8) 0.8767(4) 0.6122(8) 0.064(2) Uani d . 1 . .
H H17 1.3977 0.8967 0.6504 0.076 Uiso calc R 1 . .
C C18 1.2418(7) 0.8358(3) 0.6658(6) 0.0495(16) Uani d . 1 . .
H H18 1.2515 0.8283 0.7403 0.059 Uiso calc R 1 . .
C C19 1.1398(6) 0.8059(3) 0.6063(5) 0.0360(12) Uani d . 1 . .
C C20 1.0465(7) 0.7564(3) 0.6536(5) 0.0374(14) Uani d . 1 . .
C C21 1.0476(10) 0.7429(4) 0.7719(6) 0.0523(19) Uani d . 1 . .
H H21A 1.1219 0.7154 0.7914 0.078 Uiso calc R 1 . .
H H21B 0.9691 0.7196 0.7903 0.078 Uiso calc R 1 . .
H H21C 1.0528 0.7852 0.8108 0.078 Uiso calc R 1 . .
C C22 0.8200(6) 0.6570(3) 0.5195(5) 0.0358(12) Uani d . 1 . .
C C23 0.7290(6) 0.6000(3) 0.5351(5) 0.0384(12) Uani d . 1 . .
C C24 0.7114(8) 0.5723(4) 0.6395(6) 0.0568(18) Uani d . 1 . .
H H24 0.7605 0.5879 0.6992 0.068 Uiso calc R 1 . .
C C25 0.6194(10) 0.5212(5) 0.6517(9) 0.081(3) Uani d . 1 . .
H H25 0.6088 0.5021 0.7202 0.098 Uiso calc R 1 . .
C C26 0.5425(10) 0.4977(5) 0.5641(9) 0.075(3) Uani d . 1 . .
H H26 0.4785 0.4650 0.5743 0.090 Uiso calc R 1 . .
C C27 0.5632(8) 0.5235(4) 0.4637(8) 0.061(2) Uani d . 1 . .
H H27 0.5155 0.5067 0.4042 0.073 Uiso calc R 1 . .
C C28 0.6546(7) 0.5747(3) 0.4480(6) 0.0462(14) Uani d . 1 . .
H H28 0.6659 0.5921 0.3785 0.055 Uiso calc R 1 . .
N N1 1.1029(5) 0.7048(3) 0.3422(4) 0.0379(11) Uani d . 1 . .
N N2 0.9417(5) 0.7980(3) 0.2778(4) 0.0338(10) Uani d . 1 . .
N N3 0.8495(6) 0.8480(3) 0.2592(4) 0.0414(11) Uani d . 1 . .
N N4 1.1212(5) 0.8188(3) 0.4977(4) 0.0389(11) Uani d . 1 . .
N N5 0.9746(6) 0.7265(2) 0.5806(4) 0.0352(11) Uani d . 1 . .
N N6 0.8911(5) 0.6760(3) 0.6080(4) 0.0373(11) Uani d . 1 . .
Ni Ni1 0.96750(6) 0.76219(3) 0.42846(5) 0.0314(2) Uani d . 1 . .
O O1 0.8347(5) 0.8422(2) 0.4467(4) 0.0439(10) Uani d . 1 . .
O O2 0.8288(5) 0.6838(2) 0.4245(4) 0.0415(10) Uani d . 1 . .

loop_
_atom_site_aniso_label
_atom_site_aniso_U_11
_atom_site_aniso_U_22
_atom_site_aniso_U_33
_atom_site_aniso_U_12
_atom_site_aniso_U_13
_atom_site_aniso_U_23
C1 0.027(3) 0.057(3) 0.052(4) 0.004(3) 0.000(3) -0.001(3)
C2 0.035(4) 0.057(4) 0.077(6) 0.008(3) 0.002(3) -0.007(3)
C3 0.035(4) 0.065(4) 0.067(5) 0.005(3) 0.016(3) -0.016(3)
C4 0.033(4) 0.062(4) 0.045(4) -0.004(3) 0.012(3) -0.010(3)
C5 0.027(3) 0.049(3) 0.035(3) -0.009(3) 0.006(2) -0.004(2)
C6 0.041(4) 0.050(3) 0.031(3) -0.012(3) 0.007(3) 0.001(2)
C7 0.057(5) 0.072(4) 0.030(3) -0.007(4) 0.004(3) 0.005(3)
C8 0.027(3) 0.044(3) 0.038(3) 0.000(2) 0.002(2) 0.000(2)
C9 0.035(3) 0.047(3) 0.038(3) -0.001(3) 0.001(2) 0.004(2)
C10 0.068(6) 0.068(4) 0.055(4) 0.027(4) -0.009(4) 0.000(3)
C11 0.070(6) 0.067(4) 0.062(5) 0.031(4) -0.019(4) 0.002(4)
C12 0.042(4) 0.057(4) 0.069(5) 0.010(3) 0.006(3) 0.009(3)
C13 0.051(4) 0.051(3) 0.045(4) 0.001(3) 0.010(3) 0.002(3)
C14 0.042(4) 0.053(3) 0.047(4) -0.002(3) 0.003(3) 0.007(3)
C15 0.052(5) 0.057(4) 0.049(4) -0.010(3) -0.006(3) 0.006(3)
C16 0.050(5) 0.055(4) 0.085(6) -0.018(4) -0.001(4) 0.004(4)
C17 0.046(5) 0.057(4) 0.086(6) -0.008(3) -0.023(4) -0.011(4)
C18 0.045(4) 0.050(3) 0.053(4) 0.005(3) -0.013(3) -0.017(3)
C19 0.022(3) 0.042(3) 0.044(3) 0.011(2) -0.003(2) -0.005(2)
C20 0.039(4) 0.042(3) 0.031(3) 0.007(2) -0.002(3) -0.003(2)
C21 0.058(6) 0.065(4) 0.033(4) 0.012(3) -0.009(3) 0.000(3)
C22 0.029(3) 0.047(3) 0.031(3) 0.005(2) 0.004(2) -0.002(2)
C23 0.021(3) 0.049(3) 0.046(3) 0.000(2) 0.009(2) 0.005(2)
C24 0.054(5) 0.066(4) 0.051(4) -0.001(4) 0.009(3) 0.021(3)
C25 0.079(7) 0.088(6) 0.079(7) -0.016(5) 0.025(6) 0.028(5)
C26 0.056(5) 0.067(5) 0.103(8) -0.014(4) 0.018(5) 0.017(5)
C27 0.044(4) 0.056(4) 0.083(6) -0.012(3) 0.006(4) 0.004(4)
C28 0.031(3) 0.051(3) 0.057(4) -0.007(3) 0.002(3) -0.001(3)
N1 0.026(3) 0.049(3) 0.039(3) -0.004(2) 0.002(2) -0.001(2)
N2 0.021(2) 0.053(3) 0.027(2) -0.0020(19) 0.0042(17) 0.0075(19)
N3 0.036(3) 0.052(3) 0.036(3) 0.004(2) 0.002(2) 0.009(2)
N4 0.024(2) 0.046(3) 0.047(3) -0.004(2) -0.002(2) -0.003(2)
N5 0.030(3) 0.048(2) 0.028(3) 0.008(2) 0.002(2) -0.0004(18)
N6 0.030(3) 0.046(2) 0.037(3) 0.001(2) 0.001(2) 0.0061(19)
Ni1 0.0219(4) 0.0438(3) 0.0284(4) -0.0005(3) 0.0006(2) 0.0020(3)
O1 0.039(3) 0.057(2) 0.036(2) 0.010(2) 0.0046(19) 0.0086(18)
O2 0.036(3) 0.056(2) 0.032(2) -0.0078(19) -0.0022(18) 0.0039(17)

loop_
_atom_type_symbol
_atom_type_description
_atom_type_scat_dispersion_real
_atom_type_scat_dispersion_imag
_atom_type_scat_source
C C 0.0033 0.0016 'International Tables Vol C Tables 4.2.6.8 and 6.1.1.4'
H H 0.0000 0.0000 'International Tables Vol C Tables 4.2.6.8 and 6.1.1.4'
N N 0.0061 0.0033 'International Tables Vol C Tables 4.2.6.8 and 6.1.1.4'
O O 0.0106 0.0060 'International Tables Vol C Tables 4.2.6.8 and 6.1.1.4'
Ni Ni 0.3393 1.1124 'International Tables Vol C Tables 4.2.6.8 and 6.1.1.4'

loop_
_geom_angle_atom_site_label_1
_geom_angle_atom_site_label_2
_geom_angle_atom_site_label_3
_geom_angle_site_symmetry_1
_geom_angle_site_symmetry_3
_geom_angle
_geom_angle_publ_flag
N1 C1 C2 . . 123.4(7) ?
N1 C1 H1 . . 118.3 ?
C2 C1 H1 . . 118.3 ?
C3 C2 C1 . . 117.9(7) ?
C3 C2 H2 . . 121.1 ?
C1 C2 H2 . . 121.1 ?
C2 C3 C4 . . 120.1(6) ?
C2 C3 H3 . . 120.0 ?
C4 C3 H3 . . 120.0 ?
C3 C4 C5 . . 118.6(7) ?
C3 C4 H4 . . 120.7 ?
C5 C4 H4 . . 120.7 ?
N1 C5 C4 . . 121.0(6) ?
N1 C5 C6 . . 115.9(5) ?
C4 C5 C6 . . 123.1(6) ?
N2 C6 C5 . . 112.9(6) ?
N2 C6 C7 . . 123.8(7) ?
C5 C6 C7 . . 123.3(6) ?
C6 C7 H7A . . 109.5 ?
C6 C7 H7B . . 109.5 ?
H7A C7 H7B . . 109.5 ?
C6 C7 H7C . . 109.5 ?
H7A C7 H7C . . 109.5 ?
H7B C7 H7C . . 109.5 ?
O1 C8 N3 . . 127.4(6) ?
O1 C8 C9 . . 117.8(5) ?
N3 C8 C9 . . 114.7(5) ?
C10 C9 C14 . . 118.2(7) ?
C10 C9 C8 . . 122.0(6) ?
C14 C9 C8 . . 119.8(6) ?
C11 C10 C9 . . 121.8(8) ?
C11 C10 H10 . . 119.1 ?
C9 C10 H10 . . 119.1 ?
C10 C11 C12 . . 119.5(7) ?
C10 C11 H11 . . 120.2 ?
C12 C11 H11 . . 120.2 ?
C13 C12 C11 . . 119.2(7) ?
C13 C12 H12 . . 120.4 ?
C11 C12 H12 . . 120.4 ?
C12 C13 C14 . . 121.3(7) ?
C12 C13 H13 . . 119.4 ?
C14 C13 H13 . . 119.4 ?
C13 C14 C9 . . 120.1(7) ?
C13 C14 H14 . . 120.0 ?
C9 C14 H14 . . 120.0 ?
N4 C15 C16 . . 123.5(7) ?
N4 C15 H15 . . 118.3 ?
C16 C15 H15 . . 118.3 ?
C15 C16 C17 . . 118.2(7) ?
C15 C16 H16 . . 120.9 ?
C17 C16 H16 . . 120.9 ?
C16 C17 C18 . . 120.1(7) ?
C16 C17 H17 . . 120.0 ?
C18 C17 H17 . . 120.0 ?
C17 C18 C19 . . 118.7(7) ?
C17 C18 H18 . . 120.6 ?
C19 C18 H18 . . 120.6 ?
N4 C19 C18 . . 121.2(6) ?
N4 C19 C20 . . 115.2(5) ?
C18 C19 C20 . . 123.6(6) ?
N5 C20 C21 . . 126.3(7) ?
N5 C20 C19 . . 112.9(6) ?
C21 C20 C19 . . 120.7(6) ?
C20 C21 H21A . . 109.5 ?
C20 C21 H21B . . 109.5 ?
H21A C21 H21B . . 109.5 ?
C20 C21 H21C . . 109.5 ?
H21A C21 H21C . . 109.5 ?
H21B C21 H21C . . 109.5 ?
O2 C22 N6 . . 124.7(6) ?
O2 C22 C23 . . 119.3(5) ?
N6 C22 C23 . . 116.0(5) ?
C28 C23 C24 . . 118.7(7) ?
C28 C23 C22 . . 120.6(6) ?
C24 C23 C22 . . 120.6(6) ?
C25 C24 C23 . . 118.8(9) ?
C25 C24 H24 . . 120.6 ?
C23 C24 H24 . . 120.6 ?
C24 C25 C26 . . 121.8(8) ?
C24 C25 H25 . . 119.1 ?
C26 C25 H25 . . 119.1 ?
C27 C26 C25 . . 118.6(8) ?
C27 C26 H26 . . 120.7 ?
C25 C26 H26 . . 120.7 ?
C26 C27 C28 . . 121.3(9) ?
C26 C27 H27 . . 119.3 ?
C28 C27 H27 . . 119.3 ?
C23 C28 C27 . . 120.7(7) ?
C23 C28 H28 . . 119.7 ?
C27 C28 H28 . . 119.7 ?
C1 N1 C5 . . 119.0(6) ?
C1 N1 Ni1 . . 128.6(5) ?
C5 N1 Ni1 . . 112.3(4) ?
C6 N2 N3 . . 120.7(5) ?
C6 N2 Ni1 . . 120.3(5) ?
N3 N2 Ni1 . . 118.7(4) ?
C8 N3 N2 . . 107.7(5) ?
C15 N4 C19 . . 118.3(6) ?
C15 N4 Ni1 . . 129.0(5) ?
C19 N4 Ni1 . . 112.5(4) ?
C20 N5 N6 . . 120.9(5) ?
C20 N5 Ni1 . . 119.7(5) ?
N6 N5 Ni1 . . 118.8(4) ?
C22 N6 N5 . . 109.5(5) ?
N2 Ni1 N5 . . 174.5(2) ?
N2 Ni1 N4 . . 105.6(2) ?
N5 Ni1 N4 . . 78.4(2) ?
N2 Ni1 O1 . . 76.29(19) ?
N5 Ni1 O1 . . 99.93(19) ?
N4 Ni1 O1 . . 92.3(2) ?
N2 Ni1 O2 . . 99.56(19) ?
N5 Ni1 O2 . . 76.7(2) ?
N4 Ni1 O2 . . 154.7(2) ?
O1 Ni1 O2 . . 96.6(2) ?
N2 Ni1 N1 . . 78.2(2) ?
N5 Ni1 N1 . . 105.9(2) ?
N4 Ni1 N1 . . 89.5(2) ?
O1 Ni1 N1 . . 153.90(19) ?
O2 Ni1 N1 . . 92.8(2) ?
C8 O1 Ni1 . . 109.5(4) ?
C22 O2 Ni1 . . 110.1(4) ?

loop_
_geom_bond_atom_site_label_1
_geom_bond_atom_site_label_2
_geom_bond_site_symmetry_2
_geom_bond_distance
_geom_bond_publ_flag
C1 N1 . 1.326(9) ?
C1 C2 . 1.393(10) ?
C1 H1 . 0.9300 ?
C2 C3 . 1.362(12) ?
C2 H2 . 0.9300 ?
C3 C4 . 1.391(12) ?
C3 H3 . 0.9300 ?
C4 C5 . 1.402(9) ?
C4 H4 . 0.9300 ?
C5 N1 . 1.346(8) ?
C5 C6 . 1.492(10) ?
C6 N2 . 1.277(9) ?
C6 C7 . 1.501(9) ?
C7 H7A . 0.9600 ?
C7 H7B . 0.9600 ?
C7 H7C . 0.9600 ?
C8 O1 . 1.262(8) ?
C8 N3 . 1.321(8) ?
C8 C9 . 1.508(9) ?
C9 C10 . 1.381(10) ?
C9 C14 . 1.393(10) ?
C10 C11 . 1.376(11) ?
C10 H10 . 0.9300 ?
C11 C12 . 1.404(12) ?
C11 H11 . 0.9300 ?
C12 C13 . 1.358(11) ?
C12 H12 . 0.9300 ?
C13 C14 . 1.393(10) ?
C13 H13 . 0.9300 ?
C14 H14 . 0.9300 ?
C15 N4 . 1.329(9) ?
C15 C16 . 1.375(12) ?
C15 H15 . 0.9300 ?
C16 C17 . 1.376(12) ?
C16 H16 . 0.9300 ?
C17 C18 . 1.378(12) ?
C17 H17 . 0.9300 ?
C18 C19 . 1.389(9) ?
C18 H18 . 0.9300 ?
C19 N4 . 1.366(8) ?
C19 C20 . 1.493(9) ?
C20 N5 . 1.288(9) ?
C20 C21 . 1.477(10) ?
C21 H21A . 0.9600 ?
C21 H21B . 0.9600 ?
C21 H21C . 0.9600 ?
C22 O2 . 1.285(8) ?
C22 N6 . 1.346(8) ?
C22 C23 . 1.476(9) ?
C23 C28 . 1.389(10) ?
C23 C24 . 1.410(9) ?
C24 C25 . 1.390(12) ?
C24 H24 . 0.9300 ?
C25 C26 . 1.396(16) ?
C25 H25 . 0.9300 ?
C26 C27 . 1.355(13) ?
C26 H26 . 0.9300 ?
C27 C28 . 1.394(10) ?
C27 H27 . 0.9300 ?
C28 H28 . 0.9300 ?
N1 Ni1 . 2.099(5) ?
N2 N3 . 1.380(8) ?
N2 Ni1 . 1.992(5) ?
N4 Ni1 . 2.091(5) ?
N5 N6 . 1.359(8) ?
N5 Ni1 . 1.995(5) ?
Ni1 O1 . 2.098(5) ?
Ni1 O2 . 2.098(5) ?

loop_
_geom_hbond_atom_site_label_D
_geom_hbond_atom_site_label_H
_geom_hbond_atom_site_label_A
_geom_hbond_site_symmetry_A
_geom_hbond_distance_DH
_geom_hbond_distance_HA
_geom_hbond_distance_DA
_geom_hbond_angle_DHA
C21 H21B N6 . 0.96 2.51 2.861(10) 102
C10 H10 N3 . 0.93 2.51 2.813(10) 100
C4 H4 O1 4_564 0.93 2.51 3.164(8) 128
C18 H18 O2 4_565 0.93 2.39 3.300(9) 167

loop_
_geom_torsion_atom_site_label_1
_geom_torsion_atom_site_label_2
_geom_torsion_atom_site_label_3
_geom_torsion_atom_site_label_4
_geom_torsion_site_symmetry_1
_geom_torsion_site_symmetry_2
_geom_torsion_site_symmetry_3
_geom_torsion_site_symmetry_4
_geom_torsion
_geom_torsion_publ_flag
N1 C1 C2 C3 . . . . -0.8(11) ?
C1 C2 C3 C4 . . . . 0.3(11) ?
C2 C3 C4 C5 . . . . 1.2(11) ?
C3 C4 C5 N1 . . . . -2.3(10) ?
C3 C4 C5 C6 . . . . 176.2(6) ?
N1 C5 C6 N2 . . . . 5.6(8) ?
C4 C5 C6 N2 . . . . -173.0(6) ?
N1 C5 C6 C7 . . . . -173.6(6) ?
C4 C5 C6 C7 . . . . 7.8(10) ?
O1 C8 C9 C10 . . . . -161.4(7) ?
N3 C8 C9 C10 . . . . 16.3(10) ?
O1 C8 C9 C14 . . . . 16.8(9) ?
N3 C8 C9 C14 . . . . -165.5(6) ?
C14 C9 C10 C11 . . . . -1.0(13) ?
C8 C9 C10 C11 . . . . 177.2(8) ?
C9 C10 C11 C12 . . . . 1.2(14) ?
C10 C11 C12 C13 . . . . -0.5(13) ?
C11 C12 C13 C14 . . . . -0.2(12) ?
C12 C13 C14 C9 . . . . 0.3(11) ?
C10 C9 C14 C13 . . . . 0.3(10) ?
C8 C9 C14 C13 . . . . -178.0(6) ?
N4 C15 C16 C17 . . . . -2.3(13) ?
C15 C16 C17 C18 . . . . 1.7(13) ?
C16 C17 C18 C19 . . . . 0.8(11) ?
C17 C18 C19 N4 . . . . -2.8(9) ?
C17 C18 C19 C20 . . . . 175.0(6) ?
N4 C19 C20 N5 . . . . 9.3(7) ?
C18 C19 C20 N5 . . . . -168.7(6) ?
N4 C19 C20 C21 . . . . -174.1(6) ?
C18 C19 C20 C21 . . . . 8.0(9) ?
O2 C22 C23 C28 . . . . 0.9(9) ?
N6 C22 C23 C28 . . . . -177.6(6) ?
O2 C22 C23 C24 . . . . -176.2(6) ?
N6 C22 C23 C24 . . . . 5.4(9) ?
C28 C23 C24 C25 . . . . -0.6(11) ?
C22 C23 C24 C25 . . . . 176.5(7) ?
C23 C24 C25 C26 . . . . -1.3(14) ?
C24 C25 C26 C27 . . . . 3.2(16) ?
C25 C26 C27 C28 . . . . -3.1(14) ?
C24 C23 C28 C27 . . . . 0.8(10) ?
C22 C23 C28 C27 . . . . -176.3(6) ?
C26 C27 C28 C23 . . . . 1.1(12) ?
C2 C1 N1 C5 . . . . -0.3(10) ?
C2 C1 N1 Ni1 . . . . -175.2(5) ?
C4 C5 N1 C1 . . . . 1.8(9) ?
C6 C5 N1 C1 . . . . -176.8(6) ?
C4 C5 N1 Ni1 . . . . 177.6(5) ?
C6 C5 N1 Ni1 . . . . -1.0(6) ?
C5 C6 N2 N3 . . . . 178.5(5) ?
C7 C6 N2 N3 . . . . -2.3(10) ?
C5 C6 N2 Ni1 . . . . -7.9(7) ?
C7 C6 N2 Ni1 . . . . 171.3(5) ?
O1 C8 N3 N2 . . . . -3.2(9) ?
C9 C8 N3 N2 . . . . 179.4(5) ?
C6 N2 N3 C8 . . . . -179.8(6) ?
Ni1 N2 N3 C8 . . . . 6.5(7) ?
C16 C15 N4 C19 . . . . 0.4(11) ?
C16 C15 N4 Ni1 . . . . -172.8(6) ?
C18 C19 N4 C15 . . . . 2.2(9) ?
C20 C19 N4 C15 . . . . -175.8(6) ?
C18 C19 N4 Ni1 . . . . 176.5(5) ?
C20 C19 N4 Ni1 . . . . -1.5(6) ?
C21 C20 N5 N6 . . . . -1.5(10) ?
C19 C20 N5 N6 . . . . 174.9(5) ?
C21 C20 N5 Ni1 . . . . 170.3(6) ?
C19 C20 N5 Ni1 . . . . -13.3(7) ?
O2 C22 N6 N5 . . . . -1.3(8) ?
C23 C22 N6 N5 . . . . 177.0(5) ?
C20 N5 N6 C22 . . . . 175.0(6) ?
Ni1 N5 N6 C22 . . . . 3.1(6) ?
C6 N2 Ni1 N4 . . . . 92.0(5) ?
N3 N2 Ni1 N4 . . . . -94.3(4) ?
C6 N2 Ni1 O1 . . . . -179.5(5) ?
N3 N2 Ni1 O1 . . . . -5.7(4) ?
C6 N2 Ni1 O2 . . . . -85.0(5) ?
N3 N2 Ni1 O2 . . . . 88.7(4) ?
C6 N2 Ni1 N1 . . . . 5.9(5) ?
N3 N2 Ni1 N1 . . . . 179.6(5) ?
C20 N5 Ni1 N4 . . . . 10.0(5) ?
N6 N5 Ni1 N4 . . . . -178.1(4) ?
C20 N5 Ni1 O1 . . . . -80.3(5) ?
N6 N5 Ni1 O1 . . . . 91.6(4) ?
C20 N5 Ni1 O2 . . . . -174.8(5) ?
N6 N5 Ni1 O2 . . . . -2.8(4) ?
C20 N5 Ni1 N1 . . . . 96.1(5) ?
N6 N5 Ni1 N1 . . . . -91.9(4) ?
C15 N4 Ni1 N2 . . . . -14.2(7) ?
C19 N4 Ni1 N2 . . . . 172.2(4) ?
C15 N4 Ni1 N5 . . . . 169.7(7) ?
C19 N4 Ni1 N5 . . . . -3.8(4) ?
C15 N4 Ni1 O1 . . . . -90.6(6) ?
C19 N4 Ni1 O1 . . . . 95.8(4) ?
C15 N4 Ni1 O2 . . . . 158.8(6) ?
C19 N4 Ni1 O2 . . . . -14.7(7) ?
C15 N4 Ni1 N1 . . . . 63.3(6) ?
C19 N4 Ni1 N1 . . . . -110.2(4) ?
C1 N1 Ni1 N2 . . . . 173.1(6) ?
C5 N1 Ni1 N2 . . . . -2.1(4) ?
C1 N1 Ni1 N5 . . . . -10.8(6) ?
C5 N1 Ni1 N5 . . . . 174.0(4) ?
C1 N1 Ni1 N4 . . . . 67.0(6) ?
C5 N1 Ni1 N4 . . . . -108.2(4) ?
C1 N1 Ni1 O1 . . . . 161.2(5) ?
C5 N1 Ni1 O1 . . . . -14.0(7) ?
C1 N1 Ni1 O2 . . . . -87.8(6) ?
C5 N1 Ni1 O2 . . . . 97.0(4) ?
N3 C8 O1 Ni1 . . . . -1.3(8) ?
C9 C8 O1 Ni1 . . . . 176.1(4) ?
N2 Ni1 O1 C8 . . . . 3.6(4) ?
N5 Ni1 O1 C8 . . . . -172.2(4) ?
N4 Ni1 O1 C8 . . . . 109.1(4) ?
O2 Ni1 O1 C8 . . . . -94.6(4) ?
N1 Ni1 O1 C8 . . . . 15.6(7) ?
N6 C22 O2 Ni1 . . . . -0.9(7) ?
C23 C22 O2 Ni1 . . . . -179.2(4) ?
N2 Ni1 O2 C22 . . . . -173.9(4) ?
N5 Ni1 O2 C22 . . . . 1.9(4) ?
N4 Ni1 O2 C22 . . . . 12.9(7) ?
O1 Ni1 O2 C22 . . . . -96.8(4) ?
N1 Ni1 O2 C22 . . . . 107.6(4) ?
